data_4319193
loop_
_publ_author_name
'Akira Onoda'
'Yusuke Yamada'
'Mototsugu Doi'
'Taka-aki Okamura'
'Norikazu Ueyama'

_publ_section_title
;
 Dinuclear Calcium Complex with Weakly NH...O Hydrogen-Bonded Sulfonate
 Ligands
;
_journal_name_full 'Inorganic Chemistry'
_journal_page_first 516
_journal_page_last 521
_journal_paper_doi 10.1021/ic0003067
_journal_volume 40
_journal_year 2001
_chemical_formula_sum 'C17 H29 N2 O4 S'
_chemical_formula_weight 357.49
_space_group_IT_number 19
_symmetry_cell_setting orthorhombic
_symmetry_Int_Tables_number 19
_symmetry_space_group_name_Hall 'P 2ac 2ab'
_symmetry_space_group_name_H-M 'P 21 21 21'
_cell_angle_alpha 90
_cell_angle_beta 90
_cell_angle_gamma 90
_cell_formula_units_Z 4
_cell_length_a 10.043(2)
_cell_length_b 20.633(2)
_cell_length_c 9.730(2)
_cell_measurement_reflns_used 25
_cell_measurement_temperature 296.2
_cell_measurement_theta_max 13.2
_cell_measurement_theta_min 10.1
_cell_volume 2016.2(6)
_computing_cell_refinement 'MSC/AFC Diffractometer Control'
_computing_data_collection 'MSC/AFC Diffractometer Control'
_computing_data_reduction 'teXsan Ver. 1.10'
_computing_publication_material 'teXsan Ver. 1.10'
_computing_structure_refinement 'teXsan Ver. 1.10'
_computing_structure_solution SHELXS86
_diffrn_measurement_device_type 'Rigaku AFC7R'
_diffrn_measurement_method \w-2\q
_diffrn_radiation_type 'Mo K\a'
_diffrn_radiation_wavelength 0.7107
_diffrn_reflns_limit_h_max 0
_diffrn_reflns_limit_h_min 0
_diffrn_reflns_limit_k_max 0
_diffrn_reflns_limit_k_min 0
_diffrn_reflns_limit_l_max 0
_diffrn_reflns_limit_l_min 0
_diffrn_reflns_number 2632
_diffrn_standards_decay_% 1.03
_diffrn_standards_interval_count 150
_diffrn_standards_number 3
_exptl_absorpt_coefficient_mu 0.181
_exptl_absorpt_correction_type none
_exptl_crystal_colour colorless
_exptl_crystal_density_diffrn 1.178
_exptl_crystal_density_method 'not measured'
_exptl_crystal_description prismatic
_exptl_crystal_size_max 0.300
_exptl_crystal_size_mid 0.200
_exptl_crystal_size_min 0.200
_refine_diff_density_max 0.25
_refine_diff_density_min -0.25
_refine_ls_abs_structure_Flack 0.1(2)
_refine_ls_extinction_method none
_refine_ls_goodness_of_fit_ref 2.462
_refine_ls_hydrogen_treatment noref
_refine_ls_number_parameters 218
_refine_ls_number_reflns 1223
_refine_ls_R_factor_gt 0.0671
_refine_ls_shift/su_max 0.1360
_refine_ls_structure_factor_coef F
_refine_ls_weighting_details 'w = 1/[\s^2^(Fo) + 0.00016|Fo|^2^]'
_refine_ls_weighting_scheme calc
_refine_ls_wR_factor_ref 0.0714
_reflns_number_gt 1223
_reflns_number_total 0
_reflns_threshold_expression F^2^>2.0\s(F^2^)
_cod_data_source_file ic0003067_3.cif
_cod_data_source_block onoda1;118-19_MAY_1996
_cod_original_cell_volume 2016.1(5)
_cod_original_sg_symbol_H-M 'P 21 21 21 '
_cod_original_formula_sum 'C17 H29 N2 O4 S '
_cod_database_code 4319193

loop_
_symmetry_equiv_pos_as_xyz
x,y,z
1/2-x,-y,1/2+z
1/2+x,1/2-y,-z
-x,1/2+y,1/2-z

loop_
_atom_site_label
_atom_site_type_symbol
_atom_site_fract_x
_atom_site_fract_y
_atom_site_fract_z
_atom_site_U_iso_or_equiv
_atom_site_adp_type
_atom_site_occupancy
_atom_site_calc_flag
_atom_site_refinement_flags
_atom_site_disorder_assembly
_atom_site_disorder_group
S(1) S 0.4488(2) 0.06946(7) 0.9593(1) 0.0660(4) Uani 1.00 d . . .
O(1) O 0.4835(5) 0.2831(2) 0.6585(5) 0.129(2) Uani 1.00 d . . .
O(11) O 0.5179(5) 0.0394(3) 1.0630(5) 0.128(2) Uani 1.00 d . . .
O(12) O 0.3651(5) 0.0265(3) 0.8860(4) 0.142(2) Uani 1.00 d . . .
O(13) O 0.3757(6) 0.1234(2) 1.0090(6) 0.180(3) Uani 1.00 d . . .
N(1) N 0.4657(4) 0.2042(2) 0.8170(4) 0.052(1) Uani 1.00 d . . .
N(2) N 0.2040(4) -0.0756(2) 0.9544(5) 0.073(1) Uani 1.00 d . . .
C(11) C 0.5637(5) 0.0979(2) 0.8336(5) 0.051(1) Uani 1.00 d . . .
C(12) C 0.5609(5) 0.1582(2) 0.7727(4) 0.045(1) Uani 1.00 d . . .
C(13) C 0.6539(5) 0.1723(3) 0.6696(5) 0.060(2) Uani 1.00 d . . .
C(14) C 0.7471(5) 0.1273(4) 0.6313(7) 0.082(2) Uani 1.00 d . . .
C(15) C 0.7513(6) 0.0675(3) 0.6941(7) 0.082(2) Uani 1.00 d . . .
C(16) C 0.6601(6) 0.0529(2) 0.7936(6) 0.071(2) Uani 1.00 d . . .
C(17) C 0.4367(6) 0.2636(2) 0.7647(6) 0.071(2) Uani 1.00 d . . .
C(18) C 0.3369(6) 0.3037(3) 0.8504(7) 0.079(2) Uani 1.00 d . . .
C(21) C 0.0678(7) -0.0460(4) 0.956(2) 0.208(4) Uani 1.00 d . . .
C(22) C 0.0348(9) 0.0075(4) 0.963(2) 0.234(6) Uani 1.00 d . . .
C(23) C 0.2193(8) -0.1211(4) 0.8382(7) 0.106(3) Uani 1.00 d . . .
C(24) C 0.1281(8) -0.1784(4) 0.8455(10) 0.147(4) Uani 1.00 d . . .
C(25) C 0.2424(8) -0.1035(4) 1.0889(7) 0.102(2) Uani 1.00 d . . .
C(26) C 0.3764(8) -0.1209(4) 1.1060(9) 0.126(3) Uani 1.00 d . . .
C(101) C 0.318(1) 0.3678(3) 0.7834(9) 0.160(4) Uani 1.00 d . . .
C(102) C 0.2059(7) 0.2690(4) 0.858(1) 0.181(4) Uani 1.00 d . . .
C(103) C 0.3882(9) 0.3134(4) 0.9923(7) 0.137(3) Uani 1.00 d . . .
H(1) H 0.4182 0.1919 0.8984 0.0632 Uiso 1.00 calc . . .
H(2) H 0.2624 -0.0415 0.9358 0.0867 Uiso 1.00 calc . . .
H(3) H 0.6483 0.2127 0.6238 0.0746 Uiso 1.00 calc . . .
H(4) H 0.8054 0.1390 0.5575 0.1038 Uiso 1.00 calc . . .
H(5) H 0.8214 0.0391 0.6642 0.1001 Uiso 1.00 calc . . .
H(6) H 0.6607 0.0096 0.8301 0.0909 Uiso 1.00 calc . . .
H(7) H 0.2513 0.3919 0.8285 0.1775 Uiso 1.00 calc . . .
H(8) H 0.2791 0.3606 0.6864 0.1775 Uiso 1.00 calc . . .
H(9) H 0.3951 0.3904 0.7704 0.1775 Uiso 1.00 calc . . .
H(10) H 0.1457 0.2908 0.9123 0.2089 Uiso 1.00 calc . . .
H(11) H 0.1708 0.2570 0.7723 0.2089 Uiso 1.00 calc . . .
H(12) H 0.2241 0.2261 0.9068 0.2089 Uiso 1.00 calc . . .
H(13) H 0.3265 0.3371 1.0470 0.1691 Uiso 1.00 calc . . .
H(14) H 0.4068 0.2731 1.0367 0.1691 Uiso 1.00 calc . . .
H(15) H 0.4712 0.3380 0.9914 0.1691 Uiso 1.00 calc . . .
H(16) H 0.0206 -0.0620 0.8776 0.2517 Uiso 1.00 calc . . .
H(17) H 0.0226 -0.0671 1.0367 0.2517 Uiso 1.00 calc . . .
H(18) H 0.0716 0.0264 1.0495 0.2291 Uiso 1.00 calc . . .
H(19) H -0.0595 0.0133 0.9700 0.2291 Uiso 1.00 calc . . .
H(20) H 0.0690 0.0315 0.8905 0.2291 Uiso 1.00 calc . . .
H(21) H 0.3089 -0.1371 0.8317 0.1251 Uiso 1.00 calc . . .
H(22) H 0.1982 -0.1005 0.7519 0.1251 Uiso 1.00 calc . . .
H(23) H 0.1396 -0.2073 0.7773 0.1556 Uiso 1.00 calc . . .
H(24) H 0.0397 -0.1638 0.8565 0.1556 Uiso 1.00 calc . . .
H(25) H 0.1506 -0.2004 0.9357 0.1556 Uiso 1.00 calc . . .
H(26) H 0.1900 -0.1414 1.1087 0.1258 Uiso 1.00 calc . . .
H(27) H 0.2243 -0.0721 1.1598 0.1258 Uiso 1.00 calc . . .
H(28) H 0.4025 -0.1541 1.0351 0.1317 Uiso 1.00 calc . . .
H(29) H 0.3999 -0.1389 1.1912 0.1317 Uiso 1.00 calc . . .
H(30) H 0.4367 -0.0850 1.0869 0.1317 Uiso 1.00 calc . . .

loop_
_atom_site_aniso_label
_atom_site_aniso_U_11
_atom_site_aniso_U_22
_atom_site_aniso_U_33
_atom_site_aniso_U_12
_atom_site_aniso_U_13
_atom_site_aniso_U_23
S(1) 0.0753(9) 0.0586(7) 0.0640(8) -0.0056(8) 0.0043(9) 0.0202(7)
O(1) 0.183(5) 0.092(3) 0.113(4) 0.051(3) 0.088(4) 0.055(3)
O(11) 0.116(4) 0.176(5) 0.092(3) 0.012(3) -0.033(3) 0.074(3)
O(12) 0.148(4) 0.198(5) 0.080(3) -0.143(4) -0.026(3) 0.004(3)
O(13) 0.246(6) 0.079(3) 0.216(6) 0.075(3) 0.193(5) 0.049(4)
N(1) 0.054(3) 0.052(2) 0.050(2) 0.000(2) 0.022(2) 0.005(2)
N(2) 0.064(2) 0.064(3) 0.092(3) -0.011(2) 0.013(3) 0.019(2)
C(11) 0.052(3) 0.046(2) 0.056(3) -0.009(2) -0.013(2) -0.007(2)
C(12) 0.039(2) 0.050(2) 0.047(3) -0.004(2) -0.006(2) 0.000(2)
C(13) 0.053(3) 0.070(3) 0.057(3) -0.009(2) 0.012(2) 0.005(3)
C(14) 0.053(3) 0.103(4) 0.091(5) 0.005(3) 0.023(4) -0.018(4)
C(15) 0.052(3) 0.090(4) 0.105(5) 0.020(4) 0.000(3) -0.038(4)
C(16) 0.063(3) 0.055(4) 0.095(4) 0.014(2) -0.015(3) -0.011(3)
C(17) 0.076(4) 0.052(3) 0.086(4) 0.007(3) 0.004(3) 0.006(2)
C(18) 0.077(4) 0.071(3) 0.090(4) 0.022(3) 0.009(3) -0.003(3)
C(21) 0.063(3) 0.103(5) 0.46(2) -0.001(4) 0.073(9) -0.01(1)
C(22) 0.129(7) 0.103(5) 0.47(2) 0.034(6) 0.13(1) 0.08(1)
C(23) 0.110(6) 0.123(5) 0.085(5) -0.014(4) -0.025(5) -0.027(4)
C(24) 0.148(7) 0.096(5) 0.198(9) -0.012(4) -0.047(8) -0.048(6)
C(25) 0.114(4) 0.117(6) 0.075(4) -0.020(5) 0.007(4) 0.006(4)
C(26) 0.122(5) 0.113(6) 0.144(7) -0.001(5) -0.023(6) 0.049(6)
C(101) 0.239(10) 0.088(5) 0.153(7) 0.091(7) 0.053(8) 0.045(5)
C(102) 0.072(4) 0.125(7) 0.35(1) 0.001(4) 0.068(8) -0.105(9)
C(103) 0.186(9) 0.144(7) 0.079(4) 0.084(7) 0.001(4) -0.035(4)

loop_
_atom_type_symbol
_atom_type_description
_atom_type_scat_dispersion_real
_atom_type_scat_dispersion_imag
_atom_type_scat_source
C C 0.003 0.002
;International Tables for Crystallography
(1992, Vol. C, Tables 4.2.6.8 and 6.1.1.1)
;
H H 0.000 0.000
;International Tables for Crystallography
(1992, Vol. C, Table 6.1.1.2)
;
N N 0.006 0.003
;International Tables for Crystallography
(1992, Vol. C, Tables 4.2.6.8 and 6.1.1.1)
;
O O 0.011 0.006
;International Tables for Crystallography
(1992, Vol. C, Tables 4.2.6.8 and 6.1.1.1)
;
S S 0.125 0.123
;International Tables for Crystallography
(1992, Vol. C, Tables 4.2.6.8 and 6.1.1.1)
;

loop_
_geom_angle_atom_site_label_1
_geom_angle_atom_site_label_2
_geom_angle_atom_site_label_3
_geom_angle
_geom_angle_site_symmetry_1
_geom_angle_site_symmetry_2
_geom_angle_site_symmetry_3
_geom_angle_publ_flag
O(11) S(1) O(12) 112.8(5) . 1_555 1_555 yes
O(11) S(1) O(13) 111.5(6) . 1_555 1_555 yes
O(11) S(1) C(11) 109.1(4) . 1_555 1_555 yes
O(12) S(1) O(13) 110.8(6) . 1_555 1_555 yes
O(12) S(1) C(11) 104.2(4) . 1_555 1_555 yes
O(13) S(1) C(11) 108.1(4) . 1_555 1_555 yes
N(1) O(1) C(17) 30.6(5) . 1_555 1_555 yes
S(1) O(11) O(12) 34.2(3) . 1_555 1_555 yes
S(1) O(11) O(13) 34.9(3) . 1_555 1_555 yes
O(12) O(11) O(13) 60.5(4) . 1_555 1_555 yes
S(1) O(12) O(11) 33.0(3) . 1_555 1_555 yes
S(1) O(12) O(13) 34.6(3) . 1_555 1_555 yes
O(11) O(12) O(13) 59.4(3) . 1_555 1_555 yes
S(1) O(13) O(11) 33.6(3) . 1_555 1_555 yes
S(1) O(13) O(12) 34.5(3) . 1_555 1_555 yes
O(11) O(13) O(12) 60.1(3) . 1_555 1_555 yes
O(1) N(1) C(12) 102.9(4) . 1_555 1_555 yes
O(1) N(1) C(17) 26.8(5) . 1_555 1_555 yes
C(12) N(1) C(17) 129.4(7) . 1_555 1_555 yes
C(21) N(2) C(23) 111(1) . 1_555 1_555 yes
C(21) N(2) C(25) 112(1) . 1_555 1_555 yes
C(23) N(2) C(25) 113.7(7) . 1_555 1_555 yes
S(1) C(11) C(12) 125.4(6) . 1_555 1_555 yes
S(1) C(11) C(13) 156.2(5) . 1_555 1_555 yes
S(1) C(11) C(16) 114.9(6) . 1_555 1_555 yes
C(12) C(11) C(13) 30.9(4) . 1_555 1_555 yes
C(12) C(11) C(16) 119.7(8) . 1_555 1_555 yes
C(13) C(11) C(16) 88.8(6) . 1_555 1_555 yes
N(1) C(12) C(11) 119.2(7) . 1_555 1_555 yes
N(1) C(12) C(13) 122.0(7) . 1_555 1_555 yes
N(1) C(12) C(16) 149.6(5) . 1_555 1_555 yes
C(11) C(12) C(13) 118.8(8) . 1_555 1_555 yes
C(11) C(12) C(16) 30.4(4) . 1_555 1_555 yes
C(13) C(12) C(16) 88.4(5) . 1_555 1_555 yes
C(11) C(13) C(12) 30.3(4) . 1_555 1_555 yes
C(11) C(13) C(14) 90.3(6) . 1_555 1_555 yes
C(11) C(13) C(15) 60.4(4) . 1_555 1_555 yes
C(12) C(13) C(14) 120.6(8) . 1_555 1_555 yes
C(12) C(13) C(15) 90.8(6) . 1_555 1_555 yes
C(14) C(13) C(15) 29.8(5) . 1_555 1_555 yes
C(13) C(14) C(15) 120.5(9) . 1_555 1_555 yes
C(13) C(14) C(16) 90.4(6) . 1_555 1_555 yes
C(15) C(14) C(16) 30.1(5) . 1_555 1_555 yes
C(13) C(15) C(14) 29.7(5) . 1_555 1_555 yes
C(13) C(15) C(16) 89.8(6) . 1_555 1_555 yes
C(14) C(15) C(16) 119.5(8) . 1_555 1_555 yes
C(11) C(16) C(12) 30.0(4) . 1_555 1_555 yes
C(11) C(16) C(14) 90.6(6) . 1_555 1_555 yes
C(11) C(16) C(15) 121.0(8) . 1_555 1_555 yes
C(12) C(16) C(14) 60.7(3) . 1_555 1_555 yes
C(12) C(16) C(15) 91.1(6) . 1_555 1_555 yes
C(14) C(16) C(15) 30.4(5) . 1_555 1_555 yes
O(1) C(17) N(1) 122.6(9) . 1_555 1_555 yes
O(1) C(17) C(18) 122.5(8) . 1_555 1_555 yes
N(1) C(17) C(18) 114.8(8) . 1_555 1_555 yes
C(17) C(18) C(101) 108.8(9) . 1_555 1_555 yes
C(17) C(18) C(102) 109.9(9) . 1_555 1_555 yes
C(17) C(18) C(103) 110.4(9) . 1_555 1_555 yes
C(101) C(18) C(102) 109(1) . 1_555 1_555 yes
C(101) C(18) C(103) 109(1) . 1_555 1_555 yes
C(102) C(18) C(103) 108(1) . 1_555 1_555 yes
N(2) C(21) C(22) 130(1) . 1_555 1_555 yes
N(2) C(23) C(24) 113(1) . 1_555 1_555 yes
N(2) C(25) C(26) 117(1) . 1_555 1_555 yes
O(13) S(1) N(1) 58.6(3) . 1_555 1_555 yes
O(13) O(12) N(2) 124.2(4) . 1_555 1_555 yes

loop_
_geom_bond_atom_site_label_1
_geom_bond_atom_site_label_2
_geom_bond_distance
_geom_bond_site_symmetry_1
_geom_bond_site_symmetry_2
_geom_bond_publ_flag
S(1) O(11) 1.373(6) . . yes
S(1) O(12) 1.415(6) . . yes
S(1) O(13) 1.419(6) . . yes
S(1) C(11) 1.781(8) . . yes
O(1) N(1) 2.250(8) . . yes
O(1) C(17) 1.204(10) . . yes
O(11) O(12) 2.322(10) . . yes
O(11) O(13) 2.31(1) . . yes
O(12) O(13) 2.33(1) . . yes
N(1) C(12) 1.414(8) . . yes
N(1) C(17) 1.359(9) . . yes
N(2) C(21) 1.50(1) . . yes
N(2) C(23) 1.48(1) . . yes
N(2) C(25) 1.48(1) . . yes
C(11) C(12) 1.379(9) . . yes
C(11) C(13) 2.39(1) . . yes
C(11) C(16) 1.396(10) . . yes
C(12) C(13) 1.401(10) . . yes
C(12) C(16) 2.40(1) . . yes
C(13) C(14) 1.37(1) . . yes
C(13) C(15) 2.39(1) . . yes
C(14) C(15) 1.38(1) . . yes
C(14) C(16) 2.37(1) . . yes
C(15) C(16) 1.37(1) . . yes
C(17) C(18) 1.54(1) . . yes
C(18) C(101) 1.49(1) . . yes
C(18) C(102) 1.50(1) . . yes
C(18) C(103) 1.49(1) . . yes
C(21) C(22) 1.15(2) . . yes
C(23) C(24) 1.50(1) . . yes
C(25) C(26) 1.40(1) . . yes

loop_
_geom_contact_atom_site_label_1
_geom_contact_atom_site_label_2
_geom_contact_distance
_geom_contact_site_symmetry_1
_geom_contact_site_symmetry_2
_geom_contact_publ_flag
O(12) N(2) 2.738(9) . . ?
S(1) N(1) 3.110(6) . . ?
O(12) N(2) 2.738(9) . . ?
O(13) N(1) 2.661(9) . . ?
N(1) O(13) 2.661(9) . . ?

loop_
_geom_torsion_atom_site_label_1
_geom_torsion_atom_site_label_2
_geom_torsion_atom_site_label_3
_geom_torsion_atom_site_label_4
_geom_torsion
_geom_torsion_site_symmetry_1
_geom_torsion_site_symmetry_2
_geom_torsion_site_symmetry_3
_geom_torsion_site_symmetry_4
_geom_torsion_publ_flag
S(1) O(11) O(12) O(13) -32.4(4) 1_555 1_555 1_555 1_555 yes
S(1) O(11) O(13) O(12) 31.7(4) 1_555 1_555 1_555 1_555 yes
S(1) O(12) O(11) O(13) 32.4(4) 1_555 1_555 1_555 1_555 yes
S(1) O(12) O(13) O(11) -30.9(4) 1_555 1_555 1_555 1_555 yes
S(1) O(13) O(11) O(12) -31.7(4) 1_555 1_555 1_555 1_555 yes
S(1) O(13) O(12) O(11) 30.9(4) 1_555 1_555 1_555 1_555 yes
S(1) C(11) C(12) N(1) 4.2(10) 1_555 1_555 1_555 1_555 yes
S(1) C(11) C(12) C(13) -176.5(5) 1_555 1_555 1_555 1_555 yes
S(1) C(11) C(12) C(16) -177(1) 1_555 1_555 1_555 1_555 yes
S(1) C(11) C(13) C(12) 6(1) 1_555 1_555 1_555 1_555 yes
S(1) C(11) C(13) C(14) -173(1) 1_555 1_555 1_555 1_555 yes
S(1) C(11) C(13) C(15) -174(1) 1_555 1_555 1_555 1_555 yes
S(1) C(11) C(16) C(12) 178.1(10) 1_555 1_555 1_555 1_555 yes
S(1) C(11) C(16) C(14) 177.2(4) 1_555 1_555 1_555 1_555 yes
S(1) C(11) C(16) C(15) 177.5(7) 1_555 1_555 1_555 1_555 yes
O(1) N(1) C(12) C(11) -169.9(6) 1_555 1_555 1_555 1_555 yes
O(1) N(1) C(12) C(13) 10.9(8) 1_555 1_555 1_555 1_555 yes
O(1) N(1) C(12) C(16) -171.9(9) 1_555 1_555 1_555 1_555 yes
O(1) N(1) C(17) C(18) 178(1) 1_555 1_555 1_555 1_555 yes
O(1) C(17) N(1) C(12) 7(1) 1_555 1_555 1_555 1_555 yes
O(1) C(17) C(18) C(101) -2(1) 1_555 1_555 1_555 1_555 yes
O(1) C(17) C(18) C(102) 117(1) 1_555 1_555 1_555 1_555 yes
O(1) C(17) C(18) C(103) -122(1) 1_555 1_555 1_555 1_555 yes
O(11) S(1) O(12) O(13) 125.8(6) 1_555 1_555 1_555 1_555 yes
O(11) S(1) O(13) O(12) -126.5(6) 1_555 1_555 1_555 1_555 yes
O(11) S(1) C(11) C(12) -135.0(7) 1_555 1_555 1_555 1_555 yes
O(11) S(1) C(11) C(13) -139(1) 1_555 1_555 1_555 1_555 yes
O(11) S(1) C(11) C(16) 47.1(7) 1_555 1_555 1_555 1_555 yes
O(11) O(12) S(1) O(13) -125.8(6) 1_555 1_555 1_555 1_555 yes
O(11) O(12) S(1) C(11) 118.1(5) 1_555 1_555 1_555 1_555 yes
O(11) O(13) S(1) O(12) 126.5(6) 1_555 1_555 1_555 1_555 yes
O(11) O(13) S(1) C(11) -119.9(5) 1_555 1_555 1_555 1_555 yes
O(12) S(1) O(11) O(13) -125.4(6) 1_555 1_555 1_555 1_555 yes
O(12) S(1) C(11) C(12) 104.3(7) 1_555 1_555 1_555 1_555 yes
O(12) S(1) C(11) C(13) 99(1) 1_555 1_555 1_555 1_555 yes
O(12) S(1) C(11) C(16) -73.6(7) 1_555 1_555 1_555 1_555 yes
O(12) O(11) S(1) O(13) 125.4(6) 1_555 1_555 1_555 1_555 yes
O(12) O(11) S(1) C(11) -115.2(5) 1_555 1_555 1_555 1_555 yes
O(12) O(13) S(1) C(11) 113.6(5) 1_555 1_555 1_555 1_555 yes
O(13) S(1) C(11) C(12) -13.6(8) 1_555 1_555 1_555 1_555 yes
O(13) S(1) C(11) C(13) -17(1) 1_555 1_555 1_555 1_555 yes
O(13) S(1) C(11) C(16) 168.5(7) 1_555 1_555 1_555 1_555 yes
O(13) O(11) S(1) C(11) 119.4(5) 1_555 1_555 1_555 1_555 yes
O(13) O(12) S(1) C(11) -116.1(5) 1_555 1_555 1_555 1_555 yes
N(1) O(1) C(17) C(18) -178(1) 1_555 1_555 1_555 1_555 yes
N(1) C(12) C(11) C(13) -179(1) 1_555 1_555 1_555 1_555 yes
N(1) C(12) C(11) C(16) -177.9(6) 1_555 1_555 1_555 1_555 yes
N(1) C(12) C(13) C(11) 179(1) 1_555 1_555 1_555 1_555 yes
N(1) C(12) C(13) C(14) 178.4(8) 1_555 1_555 1_555 1_555 yes
N(1) C(12) C(13) C(15) 178.2(6) 1_555 1_555 1_555 1_555 yes
N(1) C(12) C(16) C(11) 3(1) 1_555 1_555 1_555 1_555 yes
N(1) C(12) C(16) C(14) -177(1) 1_555 1_555 1_555 1_555 yes
N(1) C(12) C(16) C(15) -176(1) 1_555 1_555 1_555 1_555 yes
N(1) C(17) C(18) C(101) 178.4(10) 1_555 1_555 1_555 1_555 yes
N(1) C(17) C(18) C(102) -61(1) 1_555 1_555 1_555 1_555 yes
N(1) C(17) C(18) C(103) 58(1) 1_555 1_555 1_555 1_555 yes
C(11) C(12) N(1) C(17) -173.5(8) 1_555 1_555 1_555 1_555 yes
C(11) C(12) C(13) C(14) 0(1) 1_555 1_555 1_555 1_555 yes
C(11) C(12) C(13) C(15) -1.0(7) 1_555 1_555 1_555 1_555 yes
C(11) C(12) C(16) C(14) 179.0(9) 1_555 1_555 1_555 1_555 yes
C(11) C(12) C(16) C(15) 179.6(10) 1_555 1_555 1_555 1_555 yes
C(11) C(13) C(12) C(16) 0.7(5) 1_555 1_555 1_555 1_555 yes
C(11) C(13) C(14) C(15) -0.8(10) 1_555 1_555 1_555 1_555 yes
C(11) C(13) C(14) C(16) -0.2(4) 1_555 1_555 1_555 1_555 yes
C(11) C(13) C(15) C(14) 179(1) 1_555 1_555 1_555 1_555 yes
C(11) C(13) C(15) C(16) 0.1(5) 1_555 1_555 1_555 1_555 yes
C(11) C(16) C(12) C(13) -178.9(9) 1_555 1_555 1_555 1_555 yes
C(11) C(16) C(14) C(13) 0.4(7) 1_555 1_555 1_555 1_555 yes
C(11) C(16) C(14) C(15) 179(1) 1_555 1_555 1_555 1_555 yes
C(11) C(16) C(15) C(13) -0.1(8) 1_555 1_555 1_555 1_555 yes
C(11) C(16) C(15) C(14) 0(1) 1_555 1_555 1_555 1_555 yes
C(12) N(1) O(1) C(17) -173(1) 1_555 1_555 1_555 1_555 yes
C(12) N(1) C(17) C(18) -173.4(7) 1_555 1_555 1_555 1_555 yes
C(12) C(11) C(13) C(14) 179.3(9) 1_555 1_555 1_555 1_555 yes
C(12) C(11) C(13) C(15) 178.8(8) 1_555 1_555 1_555 1_555 yes
C(12) C(11) C(16) C(14) -0.9(8) 1_555 1_555 1_555 1_555 yes
C(12) C(11) C(16) C(15) 0(1) 1_555 1_555 1_555 1_555 yes
C(12) C(13) C(11) C(16) -178.9(9) 1_555 1_555 1_555 1_555 yes
C(12) C(13) C(14) C(15) 0(1) 1_555 1_555 1_555 1_555 yes
C(12) C(13) C(14) C(16) 0.2(8) 1_555 1_555 1_555 1_555 yes
C(12) C(13) C(15) C(14) 179(1) 1_555 1_555 1_555 1_555 yes
C(12) C(13) C(15) C(16) 0.7(7) 1_555 1_555 1_555 1_555 yes
C(12) C(16) C(11) C(13) 0.7(5) 1_555 1_555 1_555 1_555 yes
C(12) C(16) C(14) C(13) -0.1(5) 1_555 1_555 1_555 1_555 yes
C(12) C(16) C(14) C(15) 178(1) 1_555 1_555 1_555 1_555 yes
C(12) C(16) C(15) C(13) -0.4(4) 1_555 1_555 1_555 1_555 yes
C(12) C(16) C(15) C(14) -1.0(10) 1_555 1_555 1_555 1_555 yes
C(13) C(11) C(12) C(16) -1(1) 1_555 1_555 1_555 1_555 yes
C(13) C(11) C(16) C(14) -0.2(4) 1_555 1_555 1_555 1_555 yes
C(13) C(11) C(16) C(15) 0.1(8) 1_555 1_555 1_555 1_555 yes
C(13) C(12) N(1) C(17) 7(1) 1_555 1_555 1_555 1_555 yes
C(13) C(12) C(11) C(16) 1(1) 1_555 1_555 1_555 1_555 yes
C(13) C(12) C(16) C(14) 0.1(5) 1_555 1_555 1_555 1_555 yes
C(13) C(12) C(16) C(15) 0.7(7) 1_555 1_555 1_555 1_555 yes
C(13) C(14) C(15) C(16) 1(1) 1_555 1_555 1_555 1_555 yes
C(13) C(14) C(16) C(15) -178(1) 1_555 1_555 1_555 1_555 yes
C(13) C(15) C(14) C(16) -1(1) 1_555 1_555 1_555 1_555 yes
C(13) C(15) C(16) C(14) 0.6(7) 1_555 1_555 1_555 1_555 yes
C(14) C(13) C(11) C(16) 0.4(7) 1_555 1_555 1_555 1_555 yes
C(14) C(13) C(12) C(16) -0.2(8) 1_555 1_555 1_555 1_555 yes
C(14) C(13) C(15) C(16) -178(1) 1_555 1_555 1_555 1_555 yes
C(15) C(13) C(11) C(16) -0.1(5) 1_555 1_555 1_555 1_555 yes
C(15) C(13) C(12) C(16) -0.4(4) 1_555 1_555 1_555 1_555 yes
C(15) C(13) C(14) C(16) 0.6(8) 1_555 1_555 1_555 1_555 yes
C(16) C(12) N(1) C(17) -175.5(8) 1_555 1_555 1_555 1_555 yes
C(21) N(2) C(23) C(24) -63(1) 1_555 1_555 1_555 1_555 yes
C(21) N(2) C(25) C(26) -167(1) 1_555 1_555 1_555 1_555 yes
C(22) C(21) N(2) C(23) -129(3) 1_555 1_555 1_555 1_555 yes
C(22) C(21) N(2) C(25) 101(3) 1_555 1_555 1_555 1_555 yes
C(23) N(2) C(25) C(26) 64(1) 1_555 1_555 1_555 1_555 yes
C(24) C(23) N(2) C(25) 65(1) 1_555 1_555 1_555 1_555 yes

loop_
_cod_related_entry_id
_cod_related_entry_database
_cod_related_entry_code
1 ChemSpider 30661076
